data_4507625
loop_
_publ_author_name
'Karanam, Maheswararao'
'Choudhury, Angshuman Roy'

_publ_section_title
;
 Structural Landscape of Pure Enrofloxacin and Its Novel Salts: Enhanced
 Solubility for Better Pharmaceutical Applicability
;
_journal_issue 4
_journal_name_full 'Crystal Growth &amp; Design'
_journal_page_first 1626
_journal_paper_doi 10.1021/cg301831s
_journal_volume 13
_journal_year 2013
_chemical_formula_moiety 'C19 H23 F N3 O3, C2 H3 O2, C2 H2 O2'
_chemical_formula_sum 'C23 H28 F N3 O7'
_chemical_formula_weight 477.48
_chemical_name_systematic
;
 ?
;
_space_group_crystal_system triclinic
_space_group_IT_number 2
_space_group_name_Hall '-P 1'
_space_group_name_H-M_alt 'P -1'
_symmetry_space_group_name_Hall '-P 1'
_symmetry_space_group_name_H-M 'P -1'
_atom_sites_solution_hydrogens geom
_atom_sites_solution_primary direct
_atom_sites_solution_secondary difmap
_audit_creation_date 2012-10-29T23:09:50-00:00
_audit_creation_method 'WinGX routine CIF_UPDATE'
_cell_angle_alpha 119.633(8)
_cell_angle_beta 90.036(9)
_cell_angle_gamma 101.663(10)
_cell_formula_units_Z 2
_cell_length_a 7.0383(19)
_cell_length_b 13.397(4)
_cell_length_c 13.513(4)
_cell_measurement_reflns_used 1907
_cell_measurement_temperature 100
_cell_measurement_theta_max 26.63
_cell_measurement_theta_min 2.98
_cell_volume 1077.1(5)
_computing_data_reduction 'SAINT v7.68A (Bruker, 2009)'
_computing_molecular_graphics
;
O. V. Dolomanov, L. J. Bourhis, R. J. Gildea, J. A. K. Howard and H. Puschmann,
OLEX2: a complete structure solution, refinement and analysis program.
        J. Appl. Cryst. (2009). 42, 339-341.
;
_computing_publication_material
;
O. V. Dolomanov, L. J. Bourhis, R. J. Gildea, J. A. K. Howard and H. Puschmann,
OLEX2: a complete structure solution, refinement and analysis program.
        J. Appl. Cryst. (2009). 42, 339-341.
;
_computing_structure_refinement
;
        SHELXL, G.M. Sheldrick, Acta Cryst.
        (2008). A64, 112-122
;
_computing_structure_solution
;
        SHELXS, G.M. Sheldrick, Acta Cryst.
        (2008). A64, 112-122
;
_diffrn_ambient_temperature 100
_diffrn_measured_fraction_theta_full 0.996
_diffrn_measured_fraction_theta_max 0.996
_diffrn_measurement_device_type 'Bruker APEX-II CCD'
_diffrn_measurement_method '\f and \w scans'
_diffrn_radiation_monochromator graphite
_diffrn_radiation_type MoK\a
_diffrn_radiation_wavelength 0.71073
_diffrn_reflns_av_R_equivalents 0.0734
_diffrn_reflns_limit_h_max 8
_diffrn_reflns_limit_h_min -8
_diffrn_reflns_limit_k_max 15
_diffrn_reflns_limit_k_min -15
_diffrn_reflns_limit_l_max 16
_diffrn_reflns_limit_l_min -16
_diffrn_reflns_number 10667
_diffrn_reflns_theta_full 25.03
_diffrn_reflns_theta_max 25.03
_diffrn_reflns_theta_min 1.75
_diffrn_source 'fine-focus sealed tube'
_diffrn_standards_number 0
_exptl_absorpt_coefficient_mu 0.115
_exptl_absorpt_correction_T_max 0.7462
_exptl_absorpt_correction_T_min 0.5758
_exptl_absorpt_correction_type multi-scan
_exptl_absorpt_process_details
;
        SADABS-2008/1 (Bruker,2008) was used for absorption correction.
        wR2(int) was 0.0933 before and 0.0674 after correction.
        The Ratio of minimum to maximum transmission is 0.7716.
        The \l/2 correction factor is 0.0015.
;
_exptl_crystal_colour 'clear light colourless'
_exptl_crystal_density_diffrn 1.472
_exptl_crystal_density_method 'not measured'
_exptl_crystal_description PLATE
_exptl_crystal_F_000 504
_exptl_crystal_size_max 0.2
_exptl_crystal_size_mid 0.2
_exptl_crystal_size_min 0.1
_refine_diff_density_max 0.437
_refine_diff_density_min -0.384
_refine_diff_density_rms 0.098
_refine_ls_extinction_coef 0.037(6)
_refine_ls_extinction_expression Fc^*^=kFc[1+0.001xFc^2^\l^3^/sin(2\q)]^-1/4^
_refine_ls_extinction_method SHELXL
_refine_ls_goodness_of_fit_ref 0.948
_refine_ls_hydrogen_treatment mixed
_refine_ls_matrix_type full
_refine_ls_number_parameters 317
_refine_ls_number_reflns 3787
_refine_ls_number_restraints 0
_refine_ls_restrained_S_all 0.948
_refine_ls_R_factor_all 0.1525
_refine_ls_R_factor_gt 0.0776
_refine_ls_shift/su_max 0
_refine_ls_shift/su_mean 0
_refine_ls_structure_factor_coef Fsqd
_refine_ls_weighting_details 'calc w=1/[\s^2^(Fo^2^)+(0.1258P)^2^+0.0000P] where P=(Fo^2^+2Fc^2^)/3'
_refine_ls_weighting_scheme calc
_refine_ls_wR_factor_gt 0.1819
_refine_ls_wR_factor_ref 0.2226
_reflns_number_gt 1970
_reflns_number_total 3787
_reflns_threshold_expression >2sigma(I)
_cod_data_source_file cg301831s_si_007.cif
_cod_data_source_block a22f20_100k_0m
_cod_original_cell_volume 1077.0(5)
_cod_database_code 4507625

loop_
_space_group_symop_id
_space_group_symop_operation_xyz
1 'x, y, z'
2 '-x, -y, -z'

loop_
_atom_site_label
_atom_site_type_symbol
_atom_site_fract_x
_atom_site_fract_y
_atom_site_fract_z
_atom_site_U_iso_or_equiv
_atom_site_adp_type
_atom_site_occupancy
_atom_site_symmetry_multiplicity
_atom_site_calc_flag
_atom_site_refinement_flags
C19 C 0.6699(7) 0.0298(5) 0.2219(4) 0.0417(13) Uani 1 1 d .
H19A H 0.7219 -0.0396 0.1739 0.063 Uiso 1 1 calc R
H19B H 0.7782 0.0978 0.269 0.063 Uiso 1 1 calc R
H19C H 0.5963 0.0472 0.1729 0.063 Uiso 1 1 calc R
C18 C 0.5365(7) 0.0054(4) 0.2988(4) 0.0405(13) Uani 1 1 d .
H18A H 0.4383 -0.0695 0.2509 0.049 Uiso 1 1 calc R
H18B H 0.6147 -0.0056 0.352 0.049 Uiso 1 1 calc R
C15 C 0.2677(7) 0.0550(4) 0.4139(4) 0.0326(11) Uani 1 1 d .
H15A H 0.318 0.0262 0.4612 0.039 Uiso 1 1 calc R
H15B H 0.1745 -0.0123 0.3498 0.039 Uiso 1 1 calc R
C14 C 0.1646(7) 0.1501(4) 0.4854(4) 0.0329(12) Uani 1 1 d .
H14A H 0.1012 0.1725 0.4363 0.04 Uiso 1 1 calc R
H14B H 0.0617 0.1204 0.5206 0.04 Uiso 1 1 calc R
C5 C 0.2777(6) 0.3097(4) 0.6905(3) 0.0277(11) Uani 1 1 d .
C4 C 0.1973(6) 0.2427(4) 0.7421(4) 0.0301(11) Uani 1 1 d .
C3 C 0.1707(6) 0.2930(4) 0.8542(3) 0.0295(11) Uani 1 1 d .
H3 H 0.1148 0.2449 0.8848 0.035 Uiso 1 1 calc R
C8 C 0.2253(6) 0.4157(4) 0.9253(3) 0.0278(11) Uani 1 1 d .
C2 C 0.1987(6) 0.4714(4) 1.0458(4) 0.0278(11) Uani 1 1 d .
C1 C 0.2591(6) 0.5961(4) 1.1109(3) 0.0287(11) Uani 1 1 d .
C10 C 0.2366(7) 0.6632(5) 1.2343(4) 0.0302(11) Uani 1 1 d .
C16 C 0.5645(6) 0.2110(4) 0.4574(3) 0.0316(11) Uani 1 1 d .
H16A H 0.6615 0.2427 0.4208 0.038 Uiso 1 1 calc R
H16B H 0.6364 0.1934 0.5077 0.038 Uiso 1 1 calc R
C17 C 0.4546(7) 0.3024(4) 0.5285(4) 0.0342(12) Uani 1 1 d .
H17A H 0.5449 0.3723 0.5918 0.041 Uiso 1 1 calc R
H17B H 0.3957 0.3279 0.4807 0.041 Uiso 1 1 calc R
C6 C 0.3359(6) 0.4307(4) 0.7610(4) 0.0318(11) Uani 1 1 d .
H6 H 0.3955 0.4778 0.7301 0.038 Uiso 1 1 calc R
C7 C 0.3087(6) 0.4850(4) 0.8768(3) 0.0280(11) Uani 1 1 d .
C9 C 0.3353(6) 0.6589(4) 1.0586(4) 0.0297(11) Uani 1 1 d .
H9 H 0.3712 0.7427 1.1036 0.036 Uiso 1 1 calc R
C11 C 0.4443(7) 0.6811(4) 0.8985(3) 0.0301(11) Uani 1 1 d .
H11 H 0.5821 0.6809 0.8804 0.036 Uiso 1 1 calc R
C12 C 0.3830(7) 0.7942(4) 0.9365(4) 0.0349(12) Uani 1 1 d .
H12A H 0.289 0.8154 0.9939 0.042 Uiso 1 1 calc R
H12B H 0.4818 0.862 0.9431 0.042 Uiso 1 1 calc R
C13 C 0.3100(7) 0.6912(4) 0.8189(4) 0.0347(12) Uani 1 1 d .
H13A H 0.364 0.6954 0.753 0.042 Uiso 1 1 calc R
H13B H 0.1712 0.6488 0.8039 0.042 Uiso 1 1 calc R
C20 C 1.0966(7) 0.3768(5) 0.3819(4) 0.0368(12) Uani 1 1 d .
C21 C 1.0882(7) 0.4977(4) 0.4670(4) 0.0439(13) Uani 1 1 d .
H21A H 1.0833 0.5431 0.4277 0.053 Uiso 1 1 calc R
H21B H 1.2089 0.5359 0.5218 0.053 Uiso 1 1 calc R
N3 N 0.4324(6) 0.1003(4) 0.3673(3) 0.0322(11) Uani 1 1 d .
N2 N 0.3026(5) 0.2529(3) 0.5748(3) 0.0356(10) Uani 1 1 d .
N1 N 0.3612(5) 0.6074(3) 0.9470(3) 0.0270(9) Uani 1 1 d .
O1 O 0.1598(5) 0.5964(3) 1.2783(3) 0.0360(9) Uani 1 1 d .
O2 O 0.2860(5) 0.7702(3) 1.2936(2) 0.0380(9) Uani 1 1 d .
O3 O 0.1247(4) 0.4087(3) 1.0895(2) 0.0352(8) Uani 1 1 d .
O4 O 0.9739(5) 0.2874(3) 0.3674(3) 0.0524(10) Uani 1 1 d .
O5 O 1.2471(5) 0.3672(3) 0.3206(3) 0.0442(9) Uani 1 1 d .
H5 H 1.2666 0.2991 0.293 0.066 Uiso 1 1 calc R
F1 F 0.1525(4) 0.1233(2) 0.6769(2) 0.0355(7) Uani 1 1 d .
C22 C -0.1620(6) -0.0531(4) 0.8569(4) 0.0274(11) Uani 1 1 d .
C23 C -0.0524(6) -0.0605(4) 0.9504(3) 0.0321(12) Uani 1 1 d .
H23A H -0.1465 -0.1013 0.9807 0.039 Uiso 1 1 calc R
H23B H 0.0447 -0.1085 0.9159 0.039 Uiso 1 1 calc R
O6 O -0.2777(4) -0.1517(3) 0.7806(2) 0.0328(8) Uani 1 1 d .
O7 O -0.1390(5) 0.0401(3) 0.8566(2) 0.0379(9) Uani 1 1 d .
H1 H 0.134(8) 0.516(5) 1.217(5) 0.066(18) Uiso 1 1 d .
H3A H 0.406(6) 0.119(4) 0.329(4) 0.016(13) Uiso 1 1 d .

loop_
_atom_site_aniso_label
_atom_site_aniso_U_11
_atom_site_aniso_U_22
_atom_site_aniso_U_33
_atom_site_aniso_U_23
_atom_site_aniso_U_13
_atom_site_aniso_U_12
C19 0.045(3) 0.064(4) 0.025(3) 0.025(3) 0.011(2) 0.026(3)
C18 0.056(3) 0.055(3) 0.025(3) 0.025(3) 0.016(2) 0.031(3)
C15 0.037(3) 0.048(3) 0.019(2) 0.021(2) 0.007(2) 0.013(2)
C14 0.033(3) 0.050(3) 0.022(2) 0.021(2) 0.005(2) 0.014(2)
C5 0.026(2) 0.040(3) 0.012(2) 0.007(2) 0.0006(19) 0.014(2)
C4 0.035(3) 0.034(3) 0.019(2) 0.009(2) -0.003(2) 0.013(2)
C3 0.027(3) 0.047(3) 0.020(2) 0.020(2) 0.001(2) 0.012(2)
C8 0.028(2) 0.047(3) 0.013(2) 0.016(2) 0.0024(19) 0.017(2)
C2 0.026(2) 0.045(3) 0.021(2) 0.020(2) 0.002(2) 0.016(2)
C1 0.030(2) 0.045(3) 0.015(2) 0.016(2) -0.0015(19) 0.014(2)
C10 0.034(3) 0.047(3) 0.014(2) 0.015(2) 0.001(2) 0.018(3)
C16 0.028(2) 0.054(3) 0.019(2) 0.022(2) 0.000(2) 0.012(2)
C17 0.036(3) 0.055(3) 0.015(2) 0.020(2) 0.003(2) 0.011(2)
C6 0.029(3) 0.054(4) 0.022(2) 0.023(2) 0.006(2) 0.017(2)
C7 0.026(2) 0.048(3) 0.015(2) 0.017(2) 0.0008(19) 0.017(2)
C9 0.031(3) 0.043(3) 0.016(2) 0.013(2) 0.001(2) 0.020(2)
C11 0.032(3) 0.049(3) 0.017(2) 0.019(2) 0.006(2) 0.019(2)
C12 0.041(3) 0.046(3) 0.026(3) 0.022(2) 0.006(2) 0.017(3)
C13 0.039(3) 0.052(3) 0.020(2) 0.022(2) 0.001(2) 0.015(2)
C20 0.042(3) 0.052(4) 0.027(3) 0.026(3) 0.003(2) 0.014(3)
C21 0.050(3) 0.052(4) 0.031(3) 0.021(3) 0.003(2) 0.014(3)
N3 0.040(3) 0.049(3) 0.018(2) 0.022(2) 0.0019(19) 0.018(2)
N2 0.033(2) 0.049(3) 0.019(2) 0.012(2) 0.0071(17) 0.010(2)
N1 0.029(2) 0.045(3) 0.0147(19) 0.0184(19) 0.0032(16) 0.0155(19)
O1 0.043(2) 0.054(3) 0.0192(17) 0.0220(19) 0.0052(15) 0.0175(19)
O2 0.050(2) 0.053(3) 0.0169(16) 0.0194(17) 0.0031(15) 0.0172(19)
O3 0.0410(19) 0.049(2) 0.0211(17) 0.0205(16) 0.0037(14) 0.0143(17)
O4 0.048(2) 0.065(3) 0.045(2) 0.026(2) 0.0058(18) 0.021(2)
O5 0.053(2) 0.060(2) 0.0293(18) 0.0242(18) 0.0146(17) 0.0272(19)
F1 0.0408(16) 0.0475(19) 0.0200(13) 0.0167(13) 0.0022(11) 0.0153(14)
C22 0.030(3) 0.044(3) 0.014(2) 0.016(2) 0.005(2) 0.016(2)
C23 0.035(3) 0.050(3) 0.019(2) 0.021(2) 0.001(2) 0.017(2)
O6 0.0353(18) 0.047(2) 0.0156(16) 0.0138(16) -0.0024(14) 0.0145(17)
O7 0.045(2) 0.054(2) 0.0174(16) 0.0190(16) 0.0000(14) 0.0161(18)

loop_
_atom_type_symbol
_atom_type_description
_atom_type_scat_dispersion_real
_atom_type_scat_dispersion_imag
_atom_type_scat_source
C C 0.0033 0.0016 'International Tables Vol C Tables 4.2.6.8 and 6.1.1.4'
H H 0 0 'International Tables Vol C Tables 4.2.6.8 and 6.1.1.4'
F F 0.0171 0.0103 'International Tables Vol C Tables 4.2.6.8 and 6.1.1.4'
N N 0.0061 0.0033 'International Tables Vol C Tables 4.2.6.8 and 6.1.1.4'
O O 0.0106 0.006 'International Tables Vol C Tables 4.2.6.8 and 6.1.1.4'

loop_
_geom_angle_atom_site_label_1
_geom_angle_atom_site_label_2
_geom_angle_atom_site_label_3
_geom_angle
_geom_angle_site_symmetry_1
_geom_angle_site_symmetry_3
H19A C19 H19B 109.5 . .
H19A C19 H19C 109.5 . .
H19B C19 H19C 109.5 . .
C18 C19 H19A 109.5 . .
C18 C19 H19B 109.5 . .
C18 C19 H19C 109.5 . .
C19 C18 H18A 108.7 . .
C19 C18 H18B 108.7 . .
H18A C18 H18B 107.6 . .
N3 C18 C19 114.2(4) . .
N3 C18 H18A 108.7 . .
N3 C18 H18B 108.7 . .
H15A C15 H15B 108.1 . .
C14 C15 H15A 109.5 . .
C14 C15 H15B 109.5 . .
N3 C15 H15A 109.5 . .
N3 C15 H15B 109.5 . .
N3 C15 C14 110.5(4) . .
C15 C14 H14A 109.6 . .
C15 C14 H14B 109.6 . .
H14A C14 H14B 108.1 . .
N2 C14 C15 110.2(4) . .
N2 C14 H14A 109.6 . .
N2 C14 H14B 109.6 . .
C6 C5 C4 117.2(4) . .
C6 C5 N2 122.6(4) . .
N2 C5 C4 120.2(4) . .
C3 C4 C5 122.8(4) . .
C3 C4 F1 118.6(4) . .
F1 C4 C5 118.5(4) . .
C4 C3 H3 119.9 . .
C4 C3 C8 120.1(4) . .
C8 C3 H3 119.9 . .
C3 C8 C2 121.0(4) . .
C3 C8 C7 118.5(4) . .
C7 C8 C2 120.5(4) . .
C1 C2 C8 116.9(4) . .
O3 C2 C8 120.4(4) . .
O3 C2 C1 122.8(4) . .
C2 C1 C10 121.9(4) . .
C9 C1 C2 120.1(4) . .
C9 C1 C10 118.0(4) . .
O1 C10 C1 114.5(4) . .
O2 C10 C1 124.3(4) . .
O2 C10 O1 121.2(4) . .
H16A C16 H16B 107.9 . .
C17 C16 H16A 109.3 . .
C17 C16 H16B 109.3 . .
N3 C16 H16A 109.3 . .
N3 C16 H16B 109.3 . .
N3 C16 C17 111.8(3) . .
C16 C17 H17A 109.8 . .
C16 C17 H17B 109.8 . .
H17A C17 H17B 108.3 . .
N2 C17 C16 109.2(4) . .
N2 C17 H17A 109.8 . .
N2 C17 H17B 109.8 . .
C5 C6 H6 119.4 . .
C5 C6 C7 121.2(4) . .
C7 C6 H6 119.4 . .
C6 C7 C8 120.2(4) . .
N1 C7 C8 118.7(4) . .
N1 C7 C6 121.1(4) . .
C1 C9 H9 118.4 . .
N1 C9 C1 123.1(4) . .
N1 C9 H9 118.4 . .
C12 C11 H11 116.3 . .
C12 C11 C13 59.8(3) . .
C13 C11 H11 116.3 . .
N1 C11 H11 116.3 . .
N1 C11 C12 118.6(4) . .
N1 C11 C13 117.7(4) . .
C11 C12 H12A 117.7 . .
C11 C12 H12B 117.7 . .
H12A C12 H12B 114.9 . .
C13 C12 C11 60.4(3) . .
C13 C12 H12A 117.7 . .
C13 C12 H12B 117.7 . .
C11 C13 H13A 117.8 . .
C11 C13 H13B 117.8 . .
C12 C13 C11 59.8(3) . .
C12 C13 H13A 117.8 . .
C12 C13 H13B 117.8 . .
H13A C13 H13B 114.9 . .
O4 C20 C21 123.3(5) . .
O4 C20 O5 121.4(5) . .
O5 C20 C21 115.3(5) . .
C20 C21 C21 112.6(6) . 2_766
C20 C21 H21A 109.1 . .
C20 C21 H21B 109.1 . .
C21 C21 H21A 109.1 2_766 .
C21 C21 H21B 109.1 2_766 .
H21A C21 H21B 107.8 . .
C18 N3 H3A 105(3) . .
C15 N3 C18 109.8(4) . .
C15 N3 H3A 116(4) . .
C16 N3 C18 113.1(4) . .
C16 N3 C15 112.6(3) . .
C16 N3 H3A 101(4) . .
C5 N2 C14 124.5(4) . .
C5 N2 C17 122.4(4) . .
C17 N2 C14 112.3(3) . .
C7 N1 C11 119.8(3) . .
C9 N1 C7 120.7(4) . .
C9 N1 C11 119.5(4) . .
C10 O1 H1 107(3) . .
C20 O5 H5 109.5 . .
O6 C22 C23 114.7(4) . .
O7 C22 C23 121.2(4) . .
O7 C22 O6 124.1(4) . .
C22 C23 H23A 109 . .
C22 C23 H23B 109 . .
C23 C23 C22 113.0(4) 2_557 .
C23 C23 H23A 109 2_557 .
C23 C23 H23B 109 2_557 .
H23A C23 H23B 107.8 . .

loop_
_geom_bond_atom_site_label_1
_geom_bond_atom_site_label_2
_geom_bond_distance
_geom_bond_site_symmetry_2
C19 H19A 0.98 .
C19 H19B 0.98 .
C19 H19C 0.98 .
C19 C18 1.511(6) .
C18 H18A 0.99 .
C18 H18B 0.99 .
C18 N3 1.491(6) .
C15 H15A 0.99 .
C15 H15B 0.99 .
C15 C14 1.497(6) .
C15 N3 1.484(6) .
C14 H14A 0.99 .
C14 H14B 0.99 .
C14 N2 1.453(6) .
C5 C4 1.422(6) .
C5 C6 1.381(6) .
C5 N2 1.390(5) .
C4 C3 1.352(6) .
C4 F1 1.355(5) .
C3 H3 0.95 .
C3 C8 1.398(6) .
C8 C2 1.450(6) .
C8 C7 1.419(6) .
C2 C1 1.416(6) .
C2 O3 1.279(5) .
C1 C10 1.479(6) .
C1 C9 1.380(6) .
C10 O1 1.333(5) .
C10 O2 1.217(5) .
C16 H16A 0.99 .
C16 H16B 0.99 .
C16 C17 1.497(6) .
C16 N3 1.484(6) .
C17 H17A 0.99 .
C17 H17B 0.99 .
C17 N2 1.449(5) .
C6 H6 0.95 .
C6 C7 1.395(6) .
C7 N1 1.394(5) .
C9 H9 0.95 .
C9 N1 1.344(5) .
C11 H11 1 .
C11 C12 1.496(6) .
C11 C13 1.504(6) .
C11 N1 1.467(5) .
C12 H12A 0.99 .
C12 H12B 0.99 .
C12 C13 1.495(6) .
C13 H13A 0.99 .
C13 H13B 0.99 .
C20 C21 1.465(7) .
C20 O4 1.252(6) .
C20 O5 1.332(5) .
C21 C21 1.523(9) 2_766
C21 H21A 0.99 .
C21 H21B 0.99 .
N3 H3A 0.71(4) .
O1 H1 0.96(6) .
O5 H5 0.84 .
C22 C23 1.535(6) .
C22 O6 1.299(5) .
C22 O7 1.228(5) .
C23 C23 1.528(9) 2_557
C23 H23A 0.99 .
C23 H23B 0.99 .
